data_1542592
loop_
_publ_author_name
'Fukui, Norihito'
'Lee, Seung-Kyu'
'Kato, Kenichi'
'Shimizu, Daiki'
'Tanaka, Takayuki'
'Lee, Sangsu'
'Yorimitsu, Hideki'
'Kim, Dongho'
'Osuka, Atsuhiro'

_publ_section_title
;
 Regioselective phenylene-fusion reactions of Ni(ii)-porphyrins controlled
 by an electron-withdrawing meso-substituent
;
_journal_issue 7
_journal_name_full 'Chem. Sci.'
_journal_page_first 4059
_journal_paper_doi 10.1039/C5SC04748J
_journal_volume 7
_journal_year 2016
_chemical_formula_sum 'C64.5 H68 Cl7.5 N5 Ni O2'
_chemical_formula_weight 1269.82
_chemical_name_systematic 'doubly 10,12- and 18,20-phenylene-fused meso-nitoroporphyrin'
_space_group_IT_number 60
_symmetry_cell_setting monoclinic
_symmetry_Int_Tables_number 60
_symmetry_space_group_name_Hall '-P 2n 2ab'
_symmetry_space_group_name_H-M 'P b c n'
_atom_sites_solution_hydrogens geom
_atom_sites_solution_primary direct
_atom_sites_solution_secondary difmap
_audit_creation_method SHELXL-97
_audit_update_record
;
2015-10-27 deposited with the CCDC.
2016-03-01 downloaded from the CCDC.
;
_cell_angle_alpha 90.00
_cell_angle_beta 90.00
_cell_angle_gamma 90.00
_cell_formula_units_Z 8
_cell_length_a 11.0983(14)
_cell_length_b 34.992(5)
_cell_length_c 32.965(4)
_cell_measurement_temperature 93(2)
_cell_volume 12802(3)
_computing_structure_refinement 'SHELXL-97 (Sheldrick, 1997)'
_computing_structure_solution 'SHELXS-97 (Sheldrick, 1990)'
_diffrn_ambient_temperature 93(2)
_diffrn_detector_area_resol_mean 5.8140
_diffrn_measured_fraction_theta_full 0.992
_diffrn_measured_fraction_theta_max 0.992
_diffrn_measurement_device_type 'Rigaku XtaLAB P200'
_diffrn_measurement_method \w
_diffrn_radiation_monochromator graphite
_diffrn_radiation_source 'fine-focus sealed tube'
_diffrn_radiation_type CuK\a
_diffrn_radiation_wavelength 1.54187
_diffrn_reflns_av_R_equivalents 0.0471
_diffrn_reflns_av_sigmaI/netI 0.0506
_diffrn_reflns_limit_h_max 13
_diffrn_reflns_limit_h_min -10
_diffrn_reflns_limit_k_max 38
_diffrn_reflns_limit_k_min -41
_diffrn_reflns_limit_l_max 38
_diffrn_reflns_limit_l_min -38
_diffrn_reflns_number 41301
_diffrn_reflns_theta_full 65.00
_diffrn_reflns_theta_max 65.00
_diffrn_reflns_theta_min 6.58
_exptl_absorpt_coefficient_mu 3.679
_exptl_absorpt_correction_T_max 0.8374
_exptl_absorpt_correction_T_min 0.5265
_exptl_absorpt_correction_type multi-scan
_exptl_absorpt_process_details 'REQAB (Rigaku, 1998)'
_exptl_crystal_colour brown
_exptl_crystal_density_diffrn 1.318
_exptl_crystal_density_method 'not measured'
_exptl_crystal_description prism
_exptl_crystal_F_000 5292
_exptl_crystal_size_max 0.20
_exptl_crystal_size_mid 0.10
_exptl_crystal_size_min 0.05
_refine_diff_density_max 2.731
_refine_diff_density_min -0.579
_refine_diff_density_rms 0.096
_refine_ls_extinction_method none
_refine_ls_goodness_of_fit_ref 1.047
_refine_ls_hydrogen_treatment constr
_refine_ls_matrix_type full
_refine_ls_number_parameters 934
_refine_ls_number_reflns 10800
_refine_ls_number_restraints 420
_refine_ls_restrained_S_all 1.047
_refine_ls_R_factor_all 0.1107
_refine_ls_R_factor_gt 0.0921
_refine_ls_shift/su_max 0.104
_refine_ls_shift/su_mean 0.003
_refine_ls_structure_factor_coef Fsqd
_refine_ls_weighting_details 'calc w=1/[\s^2^(Fo^2^)+(0.1805P)^2^+19.0833P] where P=(Fo^2^+2Fc^2^)/3'
_refine_ls_weighting_scheme calc
_refine_ls_wR_factor_gt 0.2589
_refine_ls_wR_factor_ref 0.2889
_reflns_number_gt 8278
_reflns_number_total 10800
_reflns_threshold_expression >2sigma(I)
_cod_data_source_file c5sc04748j2.cif
_cod_data_source_block 40319fu
_cod_depositor_comments 'Adding full bibliography for 1542591--1542594.cif.'
_cod_original_sg_symbol_H-M 'P bcn'
_cod_original_formula_sum 'C64.50 H68 Cl7.50 N5 Ni O2'
_cod_database_code 1542592

loop_
_symmetry_equiv_pos_as_xyz
'x, y, z'
'-x+1/2, -y+1/2, z+1/2'
'x+1/2, -y+1/2, -z'
'-x, y, -z+1/2'
'-x, -y, -z'
'x-1/2, y-1/2, -z-1/2'
'-x-1/2, y-1/2, z'
'x, -y, z-1/2'

loop_
_atom_site_label
_atom_site_type_symbol
_atom_site_fract_x
_atom_site_fract_y
_atom_site_fract_z
_atom_site_U_iso_or_equiv
_atom_site_adp_type
_atom_site_occupancy
_atom_site_symmetry_multiplicity
_atom_site_calc_flag
_atom_site_refinement_flags
_atom_site_disorder_assembly
_atom_site_disorder_group
C1 C 0.3360(4) 0.37457(13) 0.30498(13) 0.0413(10) Uani 1 1 d . . .
C2 C 0.3269(4) 0.41558(14) 0.30138(14) 0.0491(11) Uani 1 1 d . . .
H1 H 0.3136 0.4333 0.3228 0.059 Uiso 1 1 calc R . .
C3 C 0.3410(4) 0.42384(13) 0.26160(13) 0.0449(10) Uani 1 1 d . . .
H2 H 0.3407 0.4486 0.2498 0.054 Uiso 1 1 calc R . .
C4 C 0.3565(4) 0.38875(13) 0.24056(13) 0.0396(10) Uani 1 1 d . . .
C5 C 0.3628(4) 0.38291(12) 0.19942(12) 0.0384(9) Uani 1 1 d . . .
C6 C 0.3464(4) 0.34671(12) 0.18268(12) 0.0385(9) Uani 1 1 d . . .
C7 C 0.3232(4) 0.34804(13) 0.14032(13) 0.0439(10) Uani 1 1 d . . .
C8 C 0.2913(4) 0.31213(12) 0.12964(12) 0.0441(10) Uani 1 1 d . . .
H3 H 0.2676 0.3037 0.1034 0.053 Uiso 1 1 calc R . .
C9 C 0.3005(4) 0.28886(12) 0.16606(12) 0.0403(9) Uani 1 1 d . . .
C10 C 0.2798(3) 0.25004(12) 0.16900(12) 0.0347(9) Uani 1 1 d . . .
C11 C 0.3006(3) 0.23126(12) 0.20581(11) 0.0339(8) Uani 1 1 d . . .
C12 C 0.2969(3) 0.19038(12) 0.21282(12) 0.0353(9) Uani 1 1 d . . .
H106 H 0.2743 0.1713 0.1938 0.042 Uiso 1 1 calc R . .
C13 C 0.3325(3) 0.18463(12) 0.25232(12) 0.0336(9) Uani 1 1 d . . .
C14 C 0.3566(3) 0.22187(13) 0.26759(12) 0.0339(9) Uani 1 1 d . . .
C15 C 0.3915(3) 0.22148(12) 0.30831(12) 0.0358(9) Uani 1 1 d . . .
C16 C 0.3928(4) 0.25464(13) 0.33059(12) 0.0379(9) Uani 1 1 d . . .
C17 C 0.3967(4) 0.25852(14) 0.37410(12) 0.0449(10) Uani 1 1 d . . .
H5 H 0.4128 0.2387 0.3930 0.054 Uiso 1 1 calc R . .
C18 C 0.3735(4) 0.29521(15) 0.38321(13) 0.0494(11) Uani 1 1 d . . .
H6 H 0.3691 0.3060 0.4096 0.059 Uiso 1 1 calc R . .
C19 C 0.3565(4) 0.31515(14) 0.34529(13) 0.0445(10) Uani 1 1 d . . .
C20 C 0.3355(4) 0.35372(14) 0.34088(13) 0.0467(11) Uani 1 1 d . C .
C21 C 0.3662(4) 0.40978(13) 0.16401(13) 0.0425(10) Uani 1 1 d . . .
C22 C 0.3941(4) 0.44771(12) 0.16300(13) 0.0425(10) Uani 1 1 d . . .
H7 H 0.4145 0.4608 0.1873 0.051 Uiso 1 1 calc R . .
C23 C 0.3925(4) 0.46726(13) 0.12595(14) 0.0461(10) Uani 1 1 d . A .
C24 C 0.3613(5) 0.44681(14) 0.09130(14) 0.0518(12) Uani 1 1 d . . .
H8 H 0.3566 0.4604 0.0664 0.062 Uiso 1 1 calc R . .
C25 C 0.3365(5) 0.40800(14) 0.09051(14) 0.0530(12) Uani 1 1 d . . .
C26 C 0.3393(4) 0.38903(13) 0.12779(13) 0.0457(11) Uani 1 1 d . . .
C27 C 0.4270(4) 0.50998(13) 0.12348(14) 0.0497(11) Uani 1 1 d . . .
C31 C 0.3045(8) 0.38679(15) 0.05045(15) 0.0754(19) Uani 1 1 d . . .
C32 C 0.3112(9) 0.41490(17) 0.01374(17) 0.103(3) Uani 1 1 d . . .
H32 H 0.2865 0.4016 -0.0111 0.155 Uiso 1 1 calc R . .
H33 H 0.3940 0.4242 0.0107 0.155 Uiso 1 1 calc R . .
H34 H 0.2573 0.4366 0.0186 0.155 Uiso 1 1 calc R . .
C33 C 0.4035(8) 0.35643(16) 0.04256(16) 0.089(2) Uani 1 1 d . . .
H35 H 0.4157 0.3412 0.0671 0.133 Uiso 1 1 calc R . .
H36 H 0.4789 0.3692 0.0353 0.133 Uiso 1 1 calc R . .
H37 H 0.3783 0.3397 0.0203 0.133 Uiso 1 1 calc R . .
C34 C 0.1806(8) 0.37015(18) 0.0530(2) 0.092(2) Uani 1 1 d . . .
H38 H 0.1760 0.3527 0.0762 0.139 Uiso 1 1 calc R . .
H39 H 0.1629 0.3561 0.0280 0.139 Uiso 1 1 calc R . .
H40 H 0.1217 0.3908 0.0564 0.139 Uiso 1 1 calc R . .
C35 C 0.2340(3) 0.22807(12) 0.13302(11) 0.0334(8) Uani 1 1 d . . .
C36 C 0.2919(4) 0.22969(12) 0.09560(11) 0.0354(9) Uani 1 1 d . . .
H18 H 0.3666 0.2428 0.0933 0.042 Uiso 1 1 calc R . .
C37 C 0.2414(3) 0.21224(11) 0.06127(11) 0.0344(8) Uani 1 1 d . B .
C38 C 0.1329(4) 0.19244(12) 0.06641(13) 0.0385(9) Uani 1 1 d . . .
H19 H 0.0968 0.1807 0.0434 0.046 Uiso 1 1 calc R . .
C39 C 0.0757(3) 0.18919(12) 0.10402(13) 0.0389(9) Uani 1 1 d . . .
C40 C 0.1269(3) 0.20754(12) 0.13717(12) 0.0368(9) Uani 1 1 d . . .
H20 H 0.0887 0.2061 0.1629 0.044 Uiso 1 1 calc R . .
C41 C 0.2989(4) 0.21610(13) 0.01919(12) 0.0425(10) Uani 1 1 d U . .
C45 C -0.0436(4) 0.16721(13) 0.10787(15) 0.0473(11) Uani 1 1 d . . .
C46 C -0.1417(4) 0.18987(16) 0.0852(2) 0.0662(16) Uani 1 1 d . . .
H41 H -0.1188 0.1926 0.0567 0.099 Uiso 1 1 calc R . .
H42 H -0.1501 0.2152 0.0976 0.099 Uiso 1 1 calc R . .
H43 H -0.2185 0.1762 0.0871 0.099 Uiso 1 1 calc R . .
C47 C -0.0324(6) 0.12867(17) 0.0879(3) 0.093(2) Uani 1 1 d . . .
H44 H 0.0307 0.1138 0.1015 0.139 Uiso 1 1 calc R . .
H45 H -0.0114 0.1320 0.0593 0.139 Uiso 1 1 calc R . .
H46 H -0.1094 0.1150 0.0900 0.139 Uiso 1 1 calc R . .
C48 C -0.0825(6) 0.1627(3) 0.1515(2) 0.102(3) Uani 1 1 d . . .
H47 H -0.1623 0.1507 0.1525 0.154 Uiso 1 1 calc R . .
H48 H -0.0860 0.1878 0.1645 0.154 Uiso 1 1 calc R . .
H49 H -0.0243 0.1465 0.1659 0.154 Uiso 1 1 calc R . .
C49 C 0.3558(3) 0.15757(13) 0.28585(12) 0.0347(9) Uani 1 1 d . . .
C50 C 0.3814(4) 0.10237(13) 0.32827(12) 0.0391(9) Uani 1 1 d . . .
H30 H 0.3717 0.0757 0.3324 0.047 Uiso 1 1 calc R . .
C51 C 0.3410(3) 0.11823(13) 0.29090(12) 0.0358(9) Uani 1 1 d . . .
C52 C 0.4340(3) 0.12359(13) 0.35910(12) 0.0401(10) Uani 1 1 d . . .
C53 C 0.4408(3) 0.16364(13) 0.35436(12) 0.0397(9) Uani 1 1 d . . .
H31 H 0.4738 0.1791 0.3753 0.048 Uiso 1 1 calc R . .
C54 C 0.3994(3) 0.18005(12) 0.31921(12) 0.0367(9) Uani 1 1 d . . .
C55 C 0.2812(3) 0.09276(13) 0.25885(12) 0.0376(9) Uani 1 1 d . . .
C56 C 0.1532(3) 0.10762(14) 0.25078(13) 0.0420(10) Uani 1 1 d . . .
H50 H 0.1044 0.1048 0.2754 0.063 Uiso 1 1 calc R . .
H51 H 0.1167 0.0929 0.2287 0.063 Uiso 1 1 calc R . .
H52 H 0.1568 0.1347 0.2431 0.063 Uiso 1 1 calc R . .
C57 C 0.3548(3) 0.09304(13) 0.21919(13) 0.0402(9) Uani 1 1 d . . .
H53 H 0.3701 0.1195 0.2109 0.060 Uiso 1 1 calc R . .
H54 H 0.3095 0.0799 0.1979 0.060 Uiso 1 1 calc R . .
H55 H 0.4318 0.0799 0.2236 0.060 Uiso 1 1 calc R . .
C58 C 0.2689(4) 0.05097(14) 0.27246(14) 0.0487(11) Uani 1 1 d . . .
H56 H 0.3492 0.0400 0.2766 0.073 Uiso 1 1 calc R . .
H57 H 0.2263 0.0364 0.2515 0.073 Uiso 1 1 calc R . .
H58 H 0.2234 0.0499 0.2979 0.073 Uiso 1 1 calc R . .
C59 C 0.4884(4) 0.10511(15) 0.39725(13) 0.0499(12) Uani 1 1 d . . .
C60 C 0.4786(6) 0.06121(18) 0.39644(18) 0.0695(16) Uani 1 1 d . . .
H59 H 0.5212 0.0505 0.4199 0.104 Uiso 1 1 calc R . .
H60 H 0.5149 0.0514 0.3714 0.104 Uiso 1 1 calc R . .
H61 H 0.3936 0.0537 0.3975 0.104 Uiso 1 1 calc R . .
C61 C 0.4219(6) 0.1206(2) 0.43475(15) 0.082(2) Uani 1 1 d . . .
H62 H 0.4525 0.1078 0.4591 0.123 Uiso 1 1 calc R . .
H63 H 0.3354 0.1155 0.4320 0.123 Uiso 1 1 calc R . .
H64 H 0.4355 0.1482 0.4370 0.123 Uiso 1 1 calc R . .
C62 C 0.6227(4) 0.11586(15) 0.39935(15) 0.0529(12) Uani 1 1 d . . .
H65 H 0.6310 0.1437 0.3991 0.079 Uiso 1 1 calc R . .
H66 H 0.6649 0.1051 0.3759 0.079 Uiso 1 1 calc R . .
H67 H 0.6578 0.1056 0.4244 0.079 Uiso 1 1 calc R . .
N1 N 0.3509(3) 0.35796(11) 0.26779(10) 0.0391(8) Uani 1 1 d . . .
N2 N 0.3322(3) 0.31202(10) 0.19909(10) 0.0387(8) Uani 1 1 d . . .
N3 N 0.3367(3) 0.25035(11) 0.24106(10) 0.0364(8) Uani 1 1 d . . .
N4 N 0.3693(3) 0.29033(11) 0.31318(11) 0.0398(8) Uani 1 1 d . . .
Ni1 Ni 0.34980(6) 0.30268(2) 0.25523(2) 0.0356(3) Uani 1 1 d . . .
N5 N 0.3099(5) 0.37585(14) 0.37835(11) 0.0606(12) Uani 1 1 d . . .
C67 C 0.4184(12) 0.5281(3) 0.0816(3) 0.042(3) Uani 0.37 1 d P A 1
H68 H 0.4422 0.5550 0.0833 0.063 Uiso 0.37 1 calc PR A 1
H69 H 0.3353 0.5263 0.0718 0.063 Uiso 0.37 1 calc PR A 1
H70 H 0.4722 0.5146 0.0629 0.063 Uiso 0.37 1 calc PR A 1
C68 C 0.3436(14) 0.5338(3) 0.1515(4) 0.054(3) Uani 0.37 1 d P A 1
H71 H 0.3469 0.5234 0.1791 0.082 Uiso 0.37 1 calc PR A 1
H72 H 0.2606 0.5324 0.1415 0.082 Uiso 0.37 1 calc PR A 1
H73 H 0.3704 0.5604 0.1517 0.082 Uiso 0.37 1 calc PR A 1
C69 C 0.5612(12) 0.5161(4) 0.1381(4) 0.049(3) Uani 0.37 1 d P A 1
H74 H 0.5717 0.5048 0.1650 0.073 Uiso 0.37 1 calc PR A 1
H75 H 0.5786 0.5436 0.1394 0.073 Uiso 0.37 1 calc PR A 1
H76 H 0.6164 0.5039 0.1189 0.073 Uiso 0.37 1 calc PR A 1
C28 C 0.3152(10) 0.5306(3) 0.1081(4) 0.077(3) Uani 0.63 1 d P A 2
H77 H 0.2491 0.5271 0.1275 0.115 Uiso 0.63 1 calc PR A 2
H78 H 0.2919 0.5202 0.0817 0.115 Uiso 0.63 1 calc PR A 2
H79 H 0.3327 0.5580 0.1054 0.115 Uiso 0.63 1 calc PR A 2
C29 C 0.4573(14) 0.5262(3) 0.1652(3) 0.091(4) Uani 0.63 1 d P A 2
H80 H 0.3877 0.5233 0.1832 0.136 Uiso 0.63 1 calc PR A 2
H81 H 0.4775 0.5534 0.1626 0.136 Uiso 0.63 1 calc PR A 2
H82 H 0.5263 0.5124 0.1765 0.136 Uiso 0.63 1 calc PR A 2
C30 C 0.5259(11) 0.5137(3) 0.0943(4) 0.086(3) Uani 0.63 1 d P A 2
H83 H 0.5013 0.5029 0.0682 0.129 Uiso 0.63 1 calc PR A 2
H84 H 0.5967 0.5000 0.1045 0.129 Uiso 0.63 1 calc PR A 2
H85 H 0.5458 0.5408 0.0908 0.129 Uiso 0.63 1 calc PR A 2
C42 C 0.2142(7) 0.2422(3) -0.0060(2) 0.066(2) Uani 0.717(8) 1 d PU B 1
H86 H 0.2071 0.2672 0.0074 0.099 Uiso 0.717(8) 1 calc PR B 1
H87 H 0.1344 0.2304 -0.0079 0.099 Uiso 0.717(8) 1 calc PR B 1
H88 H 0.2476 0.2457 -0.0333 0.099 Uiso 0.717(8) 1 calc PR B 1
C43 C 0.3118(8) 0.1774(2) -0.0006(2) 0.063(2) Uani 0.717(8) 1 d PU B 1
H89 H 0.3647 0.1612 0.0159 0.095 Uiso 0.717(8) 1 calc PR B 1
H90 H 0.3467 0.1804 -0.0277 0.095 Uiso 0.717(8) 1 calc PR B 1
H91 H 0.2324 0.1653 -0.0029 0.095 Uiso 0.717(8) 1 calc PR B 1
C44 C 0.4222(6) 0.2357(2) 0.02043(19) 0.0519(18) Uani 0.717(8) 1 d PU B 1
H92 H 0.4143 0.2608 0.0332 0.078 Uiso 0.717(8) 1 calc PR B 1
H93 H 0.4527 0.2387 -0.0073 0.078 Uiso 0.717(8) 1 calc PR B 1
H94 H 0.4785 0.2199 0.0361 0.078 Uiso 0.717(8) 1 calc PR B 1
C70 C 0.4239(14) 0.1942(4) 0.0210(4) 0.041(4) Uani 0.283(8) 1 d PU B 2
H95 H 0.4098 0.1673 0.0279 0.061 Uiso 0.283(8) 1 calc PR B 2
H96 H 0.4753 0.2058 0.0418 0.061 Uiso 0.283(8) 1 calc PR B 2
H97 H 0.4639 0.1958 -0.0054 0.061 Uiso 0.283(8) 1 calc PR B 2
C71 C 0.2256(16) 0.1956(6) -0.0154(5) 0.056(5) Uani 0.283(8) 1 d PU B 2
H98 H 0.2138 0.1687 -0.0083 0.084 Uiso 0.283(8) 1 calc PR B 2
H99 H 0.2704 0.1973 -0.0410 0.084 Uiso 0.283(8) 1 calc PR B 2
H100 H 0.1471 0.2080 -0.0186 0.084 Uiso 0.283(8) 1 calc PR B 2
C72 C 0.3211(17) 0.2572(5) 0.0090(5) 0.050(4) Uani 0.283(8) 1 d PU B 2
H101 H 0.3577 0.2590 -0.0180 0.074 Uiso 0.283(8) 1 calc PR B 2
H102 H 0.3757 0.2684 0.0291 0.074 Uiso 0.283(8) 1 calc PR B 2
H103 H 0.2445 0.2712 0.0092 0.074 Uiso 0.283(8) 1 calc PR B 2
O1 O 0.2275(5) 0.36301(15) 0.40218(14) 0.0714(14) Uani 0.79 1 d P C 1
O2 O 0.3589(5) 0.40592(15) 0.38586(14) 0.0729(15) Uani 0.79 1 d P C 1
O3 O 0.2418(15) 0.3969(5) 0.3775(4) 0.049(4) Uani 0.21 1 d P C 2
O4 O 0.4044(13) 0.3708(4) 0.4038(4) 0.041(3) Uani 0.21 1 d P C 2
Cl4 Cl 0.3508(3) 0.42652(16) 0.49824(15) 0.1108(15) Uani 0.67 1 d PU D 1
Cl5 Cl 0.2196(4) 0.49313(11) 0.46947(15) 0.1281(14) Uani 0.67 1 d PU D 1
Cl6 Cl 0.1038(4) 0.42149(19) 0.47739(15) 0.163(2) Uani 0.67 1 d PU D 1
C74 C 0.242(2) 0.4440(10) 0.4668(11) 0.077(6) Uani 0.67 1 d PU D 1
H104 H 0.2648 0.4375 0.4383 0.092 Uiso 0.67 1 calc PR D 1
Cl11 Cl 0.0646(8) 0.4582(4) 0.4842(2) 0.140(3) Uani 0.33 1 d PU E 2
Cl12 Cl 0.2799(10) 0.4173(2) 0.5009(2) 0.116(3) Uani 0.33 1 d PU E 2
Cl13 Cl 0.2855(10) 0.4861(2) 0.4566(3) 0.152(4) Uani 0.33 1 d PU E 2
C75 C 0.210(5) 0.4440(17) 0.4659(18) 0.062(8) Uani 0.33 1 d PU E 2
H105 H 0.2006 0.4292 0.4401 0.074 Uiso 0.33 1 calc PR E 2
Cl1 Cl 0.0835(2) 0.47924(10) 0.19771(8) 0.0915(9) Uani 0.757(4) 1 d PU F 1
Cl2 Cl -0.0482(3) 0.45766(8) 0.12736(10) 0.1041(10) Uani 0.757(4) 1 d PU F 1
Cl3 Cl 0.0264(2) 0.39843(8) 0.18165(13) 0.1242(14) Uani 0.757(4) 1 d PU F 1
C73 C 0.0660(7) 0.4426(2) 0.1608(2) 0.0648(19) Uani 0.757(4) 1 d PU F 1
Cl14 Cl 0.0806(9) 0.4546(3) 0.1210(4) 0.127(4) Uani 0.243(4) 1 d PU F 2
Cl15 Cl 0.0291(19) 0.4535(5) 0.2047(4) 0.172(6) Uani 0.243(4) 1 d PU F 2
Cl16 Cl -0.1494(9) 0.4830(2) 0.1418(4) 0.117(4) Uani 0.243(4) 1 d PU F 2
C76 C -0.035(4) 0.4498(11) 0.1542(13) 0.103(8) Uani 0.243(4) 1 d PU F 2
Cl18 Cl 0.0484(8) 0.2907(3) 0.3124(4) 0.100(3) Uani 0.286(8) 1 d PDU . 1
Cl19 Cl 0.0107(15) 0.3115(4) 0.2291(5) 0.155(5) Uani 0.286(8) 1 d PDU . 1
Cl20 Cl 0.0169(19) 0.2317(3) 0.2523(8) 0.087(5) Uani 0.286(8) 1 d PDU . 1
C77 C -0.019(2) 0.2775(5) 0.2662(6) 0.081(5) Uani 0.286(8) 1 d PDU . 1
Cl24 Cl 0.0694(14) 0.2854(4) 0.3357(6) 0.143(6) Uani 0.214(8) 1 d PDU . 2
Cl25 Cl 0.0533(12) 0.3208(3) 0.2613(5) 0.103(4) Uani 0.214(8) 1 d PDU . 2
Cl26 Cl 0.0387(17) 0.2409(4) 0.2682(5) 0.096(4) Uani 0.214(8) 1 d PDU . 2
C79 C 0.000(4) 0.2841(6) 0.2901(7) 0.092(6) Uani 0.214(8) 1 d PDU . 2

loop_
_atom_site_aniso_label
_atom_site_aniso_U_11
_atom_site_aniso_U_22
_atom_site_aniso_U_33
_atom_site_aniso_U_23
_atom_site_aniso_U_13
_atom_site_aniso_U_12
C1 0.041(2) 0.056(3) 0.027(2) -0.0022(18) -0.0037(17) -0.0025(19)
C2 0.055(3) 0.057(3) 0.035(2) -0.008(2) 0.002(2) -0.004(2)
C3 0.054(3) 0.048(2) 0.033(2) -0.0018(18) -0.0045(19) -0.002(2)
C4 0.040(2) 0.049(2) 0.030(2) 0.0006(17) -0.0051(17) 0.0046(18)
C5 0.042(2) 0.048(2) 0.025(2) 0.0033(17) -0.0002(16) 0.0064(18)
C6 0.042(2) 0.045(2) 0.028(2) 0.0007(17) 0.0002(17) 0.0051(17)
C7 0.056(3) 0.048(2) 0.027(2) 0.0022(18) 0.0023(19) 0.009(2)
C8 0.059(3) 0.048(2) 0.025(2) -0.0001(17) -0.0056(19) 0.008(2)
C9 0.042(2) 0.051(2) 0.028(2) 0.0012(17) 0.0006(18) 0.0042(19)
C10 0.0291(19) 0.049(2) 0.0261(19) 0.0023(16) -0.0004(15) 0.0028(17)
C11 0.0268(18) 0.051(2) 0.0239(18) 0.0028(16) 0.0030(15) 0.0033(17)
C12 0.0249(19) 0.056(2) 0.0255(19) 0.0022(16) -0.0012(15) 0.0026(17)
C13 0.0225(18) 0.053(2) 0.0254(19) 0.0039(17) 0.0019(14) 0.0027(16)
C14 0.0244(19) 0.056(2) 0.0214(18) 0.0031(17) 0.0000(14) 0.0050(16)
C15 0.0228(18) 0.059(2) 0.0262(19) 0.0034(17) -0.0030(15) 0.0019(17)
C16 0.0286(19) 0.059(3) 0.026(2) 0.0049(18) -0.0018(16) -0.0052(18)
C17 0.042(2) 0.068(3) 0.025(2) 0.0044(19) -0.0087(18) -0.010(2)
C18 0.058(3) 0.067(3) 0.022(2) -0.0024(19) -0.0093(19) -0.009(2)
C19 0.049(3) 0.059(3) 0.025(2) -0.0028(19) -0.0066(18) -0.012(2)
C20 0.058(3) 0.057(3) 0.025(2) -0.0057(18) -0.0028(19) -0.010(2)
C21 0.047(2) 0.049(2) 0.031(2) 0.0042(18) -0.0023(18) 0.0095(19)
C22 0.045(2) 0.048(2) 0.034(2) 0.0012(18) -0.0011(19) 0.0052(19)
C23 0.050(2) 0.046(2) 0.043(2) 0.0018(19) -0.001(2) 0.014(2)
C24 0.072(3) 0.048(3) 0.035(2) 0.0082(19) -0.005(2) 0.015(2)
C25 0.077(3) 0.048(3) 0.034(2) 0.0036(19) -0.009(2) 0.008(2)
C26 0.063(3) 0.045(2) 0.029(2) 0.0020(18) -0.0064(19) 0.010(2)
C27 0.058(3) 0.047(2) 0.044(3) 0.006(2) 0.001(2) 0.009(2)
C31 0.147(6) 0.050(3) 0.030(2) 0.005(2) -0.021(3) 0.009(3)
C32 0.216(9) 0.055(3) 0.039(3) 0.008(3) -0.043(4) 0.017(4)
C33 0.181(8) 0.052(3) 0.032(3) 0.004(2) 0.008(4) 0.029(4)
C34 0.153(7) 0.061(3) 0.064(4) 0.007(3) -0.058(4) -0.007(4)
C35 0.0296(19) 0.047(2) 0.0237(18) 0.0046(16) -0.0018(15) 0.0005(16)
C36 0.035(2) 0.045(2) 0.0263(19) 0.0043(16) -0.0009(16) -0.0045(17)
C37 0.034(2) 0.046(2) 0.0237(19) 0.0046(16) -0.0046(16) -0.0060(17)
C38 0.041(2) 0.045(2) 0.030(2) 0.0063(17) -0.0069(17) -0.0069(17)
C39 0.0273(19) 0.055(2) 0.035(2) 0.0140(18) -0.0064(16) -0.0023(17)
C40 0.0288(19) 0.054(2) 0.028(2) 0.0111(17) -0.0008(16) 0.0019(17)
C41 0.048(2) 0.057(2) 0.0233(19) 0.0018(17) -0.0002(18) -0.015(2)
C45 0.035(2) 0.057(3) 0.050(3) 0.019(2) -0.002(2) -0.012(2)
C46 0.038(3) 0.063(3) 0.098(5) 0.013(3) -0.015(3) -0.007(2)
C47 0.063(4) 0.053(3) 0.162(8) 0.007(4) 0.022(4) -0.015(3)
C48 0.069(4) 0.169(7) 0.069(4) 0.048(5) -0.008(3) -0.066(5)
C49 0.0211(17) 0.058(2) 0.0252(19) 0.0053(17) 0.0010(14) 0.0061(16)
C50 0.031(2) 0.055(2) 0.031(2) 0.0052(18) 0.0049(17) 0.0064(18)
C51 0.0212(18) 0.060(3) 0.026(2) 0.0050(18) 0.0019(14) 0.0014(17)
C52 0.0293(19) 0.064(3) 0.027(2) 0.0075(18) 0.0020(16) 0.0098(18)
C53 0.029(2) 0.065(3) 0.0245(19) 0.0023(18) -0.0003(15) 0.0080(18)
C54 0.0232(18) 0.055(2) 0.032(2) 0.0055(17) 0.0033(16) 0.0028(17)
C55 0.0259(19) 0.057(2) 0.030(2) 0.0053(17) 0.0008(15) -0.0017(17)
C56 0.024(2) 0.066(3) 0.037(2) 0.000(2) 0.0021(16) -0.0023(18)
C57 0.030(2) 0.057(3) 0.034(2) 0.0001(19) 0.0031(16) 0.0011(17)
C58 0.044(2) 0.062(3) 0.040(2) 0.011(2) 0.001(2) -0.007(2)
C59 0.049(3) 0.072(3) 0.028(2) 0.006(2) -0.0063(19) 0.020(2)
C60 0.073(4) 0.083(4) 0.052(3) 0.022(3) -0.020(3) 0.000(3)
C61 0.081(4) 0.136(6) 0.029(2) 0.018(3) 0.006(3) 0.051(4)
C62 0.052(3) 0.066(3) 0.041(3) -0.007(2) -0.014(2) 0.022(2)
N1 0.0341(18) 0.060(2) 0.0233(17) 0.0014(15) -0.0019(13) -0.0024(15)
N2 0.0395(19) 0.0467(19) 0.0298(18) -0.0011(15) -0.0007(14) 0.0037(15)
N3 0.0302(17) 0.055(2) 0.0235(17) 0.0036(14) 0.0004(13) 0.0028(15)
N4 0.0342(18) 0.055(2) 0.0303(18) -0.0008(15) -0.0043(14) -0.0053(15)
Ni1 0.0324(4) 0.0515(5) 0.0228(4) 0.0007(3) -0.0023(3) -0.0005(3)
N5 0.094(3) 0.064(3) 0.024(2) -0.0048(18) -0.003(2) -0.018(3)
C67 0.065(8) 0.031(5) 0.030(5) 0.005(4) -0.011(5) 0.006(5)
C68 0.081(10) 0.036(6) 0.046(7) 0.006(5) 0.004(6) 0.028(6)
C69 0.062(8) 0.046(6) 0.039(6) 0.005(5) -0.008(6) -0.010(6)
C28 0.083(7) 0.058(5) 0.089(7) 0.010(5) -0.005(6) 0.017(5)
C29 0.146(11) 0.048(5) 0.078(7) 0.010(5) -0.014(7) -0.017(6)
C30 0.089(7) 0.067(6) 0.102(9) 0.013(6) 0.031(6) 0.002(5)
C42 0.067(5) 0.099(6) 0.032(3) 0.032(4) -0.012(3) -0.028(4)
C43 0.086(6) 0.071(5) 0.033(3) -0.009(3) 0.012(4) -0.026(4)
C44 0.058(4) 0.065(4) 0.032(3) 0.003(3) 0.008(3) -0.018(3)
C70 0.043(8) 0.050(8) 0.029(7) -0.003(6) 0.004(6) -0.002(6)
C71 0.045(9) 0.101(12) 0.022(7) -0.007(8) -0.002(7) 0.006(8)
C72 0.061(10) 0.061(9) 0.027(7) 0.013(7) 0.010(7) -0.001(8)
O1 0.091(4) 0.081(3) 0.043(3) -0.008(2) 0.020(2) -0.004(3)
O2 0.106(4) 0.074(3) 0.039(2) -0.014(2) 0.001(3) -0.019(3)
O3 0.059(10) 0.050(8) 0.040(8) -0.007(7) 0.003(7) 0.026(8)
O4 0.051(8) 0.050(8) 0.021(6) -0.007(5) -0.007(6) -0.012(6)
Cl4 0.088(2) 0.149(4) 0.095(3) -0.030(2) -0.019(2) 0.012(2)
Cl5 0.139(3) 0.094(2) 0.151(4) -0.034(2) 0.038(3) 0.010(2)
Cl6 0.101(3) 0.252(5) 0.136(3) 0.109(4) -0.019(2) -0.087(3)
C74 0.091(14) 0.089(8) 0.050(8) 0.004(6) 0.010(9) -0.026(10)
Cl11 0.113(6) 0.223(9) 0.085(4) -0.005(6) 0.029(4) 0.005(6)
Cl12 0.183(8) 0.105(5) 0.058(3) -0.003(3) 0.010(5) 0.030(6)
Cl13 0.184(8) 0.073(4) 0.199(9) 0.016(5) 0.098(7) -0.041(5)
C75 0.084(19) 0.066(12) 0.034(10) -0.015(9) 0.004(13) -0.013(13)
Cl1 0.0860(16) 0.120(2) 0.0682(14) -0.0278(14) 0.0007(11) 0.0129(14)
Cl2 0.114(2) 0.0985(18) 0.100(2) -0.0033(15) -0.0467(17) 0.0035(15)
Cl3 0.0759(15) 0.0923(17) 0.204(4) 0.055(2) 0.0241(18) 0.0070(12)
C73 0.061(4) 0.070(4) 0.063(5) 0.008(4) -0.002(4) 0.005(4)
Cl14 0.103(7) 0.137(7) 0.140(9) -0.048(6) 0.030(6) -0.002(5)
Cl15 0.263(16) 0.165(11) 0.087(7) -0.009(7) 0.021(9) -0.005(11)
Cl16 0.123(7) 0.071(4) 0.156(9) -0.004(5) 0.030(6) -0.001(4)
C76 0.104(16) 0.109(16) 0.097(16) 0.016(14) -0.014(15) 0.029(14)
Cl18 0.081(5) 0.101(5) 0.120(7) -0.015(5) 0.002(5) -0.025(4)
Cl19 0.144(9) 0.170(9) 0.152(9) 0.072(8) 0.069(8) 0.029(8)
Cl20 0.062(13) 0.099(5) 0.100(8) -0.009(8) 0.043(8) 0.006(6)
C77 0.074(10) 0.071(9) 0.099(12) 0.009(9) 0.005(10) 0.000(9)
Cl24 0.153(9) 0.112(7) 0.164(11) 0.028(8) -0.082(9) -0.082(7)
Cl25 0.072(5) 0.090(5) 0.149(9) 0.004(6) 0.046(6) -0.010(4)
Cl26 0.083(7) 0.088(7) 0.117(9) 0.004(6) 0.045(7) 0.002(5)
C79 0.079(9) 0.085(9) 0.114(10) 0.003(9) 0.028(9) -0.005(9)

loop_
_atom_type_symbol
_atom_type_description
_atom_type_scat_dispersion_real
_atom_type_scat_dispersion_imag
_atom_type_scat_source
C C 0.0181 0.0091 'International Tables Vol C Tables 4.2.6.8 and 6.1.1.4'
H H 0.0000 0.0000 'International Tables Vol C Tables 4.2.6.8 and 6.1.1.4'
N N 0.0311 0.0180 'International Tables Vol C Tables 4.2.6.8 and 6.1.1.4'
O O 0.0492 0.0322 'International Tables Vol C Tables 4.2.6.8 and 6.1.1.4'
Ni Ni -3.0029 0.5091 'International Tables Vol C Tables 4.2.6.8 and 6.1.1.4'
Cl Cl 0.3639 0.7018 'International Tables Vol C Tables 4.2.6.8 and 6.1.1.4'

loop_
_geom_angle_atom_site_label_1
_geom_angle_atom_site_label_2
_geom_angle_atom_site_label_3
_geom_angle
_geom_angle_site_symmetry_1
_geom_angle_site_symmetry_3
N1 C1 C20 122.7(4) . .
N1 C1 C2 110.9(4) . .
C20 C1 C2 126.3(4) . .
C3 C2 C1 106.5(4) . .
C3 C2 H1 126.7 . .
C1 C2 H1 126.7 . .
C2 C3 C4 107.6(4) . .
C2 C3 H2 126.2 . .
C4 C3 H2 126.2 . .
C5 C4 N1 121.3(4) . .
C5 C4 C3 128.1(4) . .
N1 C4 C3 110.2(4) . .
C4 C5 C6 121.3(4) . .
C4 C5 C21 132.6(4) . .
C6 C5 C21 105.4(4) . .
N2 C6 C5 132.8(4) . .
N2 C6 C7 113.9(4) . .
C5 C6 C7 112.5(4) . .
C8 C7 C6 105.8(4) . .
C8 C7 C26 147.8(4) . .
C6 C7 C26 106.2(4) . .
C7 C8 C9 106.7(4) . .
C7 C8 H3 126.7 . .
C9 C8 H3 126.7 . .
C10 C9 N2 123.7(4) . .
C10 C9 C8 126.7(4) . .
N2 C9 C8 109.6(4) . .
C9 C10 C11 119.7(4) . .
C9 C10 C35 120.3(3) . .
C11 C10 C35 120.0(4) . .
N3 C11 C10 122.9(4) . .
N3 C11 C12 110.3(3) . .
C10 C11 C12 126.7(4) . .
C13 C12 C11 106.7(4) . .
C13 C12 H106 126.7 . .
C11 C12 H106 126.7 . .
C12 C13 C14 104.8(4) . .
C12 C13 C49 148.4(4) . .
C14 C13 C49 106.8(3) . .
N3 C14 C15 132.7(4) . .
N3 C14 C13 114.7(4) . .
C15 C14 C13 112.5(4) . .
C16 C15 C14 120.6(4) . .
C16 C15 C54 133.6(4) . .
C14 C15 C54 104.9(4) . .
C15 C16 N4 122.2(4) . .
C15 C16 C17 127.7(4) . .
N4 C16 C17 109.3(4) . .
C18 C17 C16 107.9(4) . .
C18 C17 H5 126.1 . .
C16 C17 H5 126.1 . .
C17 C18 C19 107.1(4) . .
C17 C18 H6 126.5 . .
C19 C18 H6 126.5 . .
N4 C19 C20 123.7(4) . .
N4 C19 C18 110.3(4) . .
C20 C19 C18 125.9(4) . .
C19 C20 C1 127.1(4) . .
C19 C20 N5 117.1(4) . .
C1 C20 N5 115.8(4) . .
C22 C21 C26 121.5(4) . .
C22 C21 C5 129.4(4) . .
C26 C21 C5 109.1(4) . .
C21 C22 C23 119.6(4) . .
C21 C22 H7 120.2 . .
C23 C22 H7 120.2 . .
C24 C23 C22 117.9(4) . .
C24 C23 C27 121.1(4) . .
C22 C23 C27 121.1(4) . .
C25 C24 C23 124.7(4) . .
C25 C24 H8 117.7 . .
C23 C24 H8 117.7 . .
C24 C25 C26 116.4(4) . .
C24 C25 C31 121.9(4) . .
C26 C25 C31 121.7(4) . .
C25 C26 C21 119.9(4) . .
C25 C26 C7 133.8(4) . .
C21 C26 C7 106.3(4) . .
C30 C27 C28 110.5(7) . .
C30 C27 C67 54.2(7) . .
C28 C27 C67 56.6(7) . .
C30 C27 C29 113.1(8) . .
C28 C27 C29 107.6(7) . .
C67 C27 C29 132.6(6) . .
C30 C27 C23 107.8(5) . .
C28 C27 C23 106.0(5) . .
C67 C27 C23 115.8(5) . .
C29 C27 C23 111.5(5) . .
C30 C27 C68 142.3(7) . .
C28 C27 C68 57.1(7) . .
C67 C27 C68 106.3(7) . .
C29 C27 C68 52.7(8) . .
C23 C27 C68 109.9(6) . .
C30 C27 C69 58.7(7) . .
C28 C27 C69 143.6(7) . .
C67 C27 C69 106.2(7) . .
C29 C27 C69 57.7(7) . .
C23 C27 C69 110.4(5) . .
C68 C27 C69 107.9(8) . .
C34 C31 C33 113.2(5) . .
C34 C31 C25 110.4(6) . .
C33 C31 C25 107.9(5) . .
C34 C31 C32 109.4(6) . .
C33 C31 C32 105.5(6) . .
C25 C31 C32 110.3(5) . .
C31 C32 H32 109.5 . .
C31 C32 H33 109.5 . .
H32 C32 H33 109.5 . .
C31 C32 H34 109.5 . .
H32 C32 H34 109.5 . .
H33 C32 H34 109.5 . .
C31 C33 H35 109.5 . .
C31 C33 H36 109.5 . .
H35 C33 H36 109.5 . .
C31 C33 H37 109.5 . .
H35 C33 H37 109.5 . .
H36 C33 H37 109.5 . .
C31 C34 H38 109.5 . .
C31 C34 H39 109.5 . .
H38 C34 H39 109.5 . .
C31 C34 H40 109.5 . .
H38 C34 H40 109.5 . .
H39 C34 H40 109.5 . .
C36 C35 C40 120.1(4) . .
C36 C35 C10 121.5(3) . .
C40 C35 C10 118.3(3) . .
C35 C36 C37 120.8(4) . .
C35 C36 H18 119.6 . .
C37 C36 H18 119.6 . .
C38 C37 C36 117.5(4) . .
C38 C37 C41 120.8(3) . .
C36 C37 C41 121.7(3) . .
C39 C38 C37 122.6(4) . .
C39 C38 H19 118.7 . .
C37 C38 H19 118.7 . .
C40 C39 C38 118.3(4) . .
C40 C39 C45 121.3(4) . .
C38 C39 C45 120.4(4) . .
C39 C40 C35 120.6(4) . .
C39 C40 H20 119.7 . .
C35 C40 H20 119.7 . .
C72 C41 C43 138.5(7) . .
C72 C41 C44 55.2(8) . .
C43 C41 C44 109.1(5) . .
C72 C41 C37 110.9(7) . .
C43 C41 C37 110.6(4) . .
C44 C41 C37 112.8(4) . .
C72 C41 C42 54.1(8) . .
C43 C41 C42 110.8(5) . .
C44 C41 C42 107.0(5) . .
C37 C41 C42 106.4(4) . .
C72 C41 C71 111.1(10) . .
C43 C41 C71 47.7(8) . .
C44 C41 C71 133.2(7) . .
C37 C41 C71 113.6(7) . .
C42 C41 C71 64.4(8) . .
C72 C41 C70 109.2(9) . .
C43 C41 C70 60.0(7) . .
C44 C41 C70 55.5(6) . .
C37 C41 C70 106.7(6) . .
C42 C41 C70 146.7(7) . .
C71 C41 C70 105.0(9) . .
C47 C45 C48 110.2(6) . .
C47 C45 C39 110.0(4) . .
C48 C45 C39 112.2(4) . .
C47 C45 C46 107.9(5) . .
C48 C45 C46 108.3(5) . .
C39 C45 C46 108.1(4) . .
C45 C46 H41 109.5 . .
C45 C46 H42 109.5 . .
H41 C46 H42 109.5 . .
C45 C46 H43 109.5 . .
H41 C46 H43 109.5 . .
H42 C46 H43 109.5 . .
C45 C47 H44 109.5 . .
C45 C47 H45 109.5 . .
H44 C47 H45 109.5 . .
C45 C47 H46 109.5 . .
H44 C47 H46 109.5 . .
H45 C47 H46 109.5 . .
C45 C48 H47 109.5 . .
C45 C48 H48 109.5 . .
H47 C48 H48 109.5 . .
C45 C48 H49 109.5 . .
H47 C48 H49 109.5 . .
H48 C48 H49 109.5 . .
C51 C49 C54 119.2(4) . .
C51 C49 C13 134.4(4) . .
C54 C49 C13 106.3(4) . .
C52 C50 C51 123.9(4) . .
C52 C50 H30 118.0 . .
C51 C50 H30 118.0 . .
C49 C51 C50 116.8(4) . .
C49 C51 C55 122.8(3) . .
C50 C51 C55 120.4(4) . .
C50 C52 C53 118.2(4) . .
C50 C52 C59 122.6(4) . .
C53 C52 C59 119.1(4) . .
C54 C53 C52 119.4(4) . .
C54 C53 H31 120.3 . .
C52 C53 H31 120.3 . .
C53 C54 C49 122.0(4) . .
C53 C54 C15 128.9(4) . .
C49 C54 C15 109.1(3) . .
C51 C55 C56 108.8(3) . .
C51 C55 C58 113.0(3) . .
C56 C55 C58 106.9(3) . .
C51 C55 C57 110.6(3) . .
C56 C55 C57 109.9(3) . .
C58 C55 C57 107.5(4) . .
C55 C56 H50 109.5 . .
C55 C56 H51 109.5 . .
H50 C56 H51 109.5 . .
C55 C56 H52 109.5 . .
H50 C56 H52 109.5 . .
H51 C56 H52 109.5 . .
C55 C57 H53 109.5 . .
C55 C57 H54 109.5 . .
H53 C57 H54 109.5 . .
C55 C57 H55 109.5 . .
H53 C57 H55 109.5 . .
H54 C57 H55 109.5 . .
C55 C58 H56 109.5 . .
C55 C58 H57 109.5 . .
H56 C58 H57 109.5 . .
C55 C58 H58 109.5 . .
H56 C58 H58 109.5 . .
H57 C58 H58 109.5 . .
C61 C59 C60 109.3(5) . .
C61 C59 C52 108.7(4) . .
C60 C59 C52 112.2(4) . .
C61 C59 C62 110.0(5) . .
C60 C59 C62 108.2(4) . .
C52 C59 C62 108.3(4) . .
C59 C60 H59 109.5 . .
C59 C60 H60 109.5 . .
H59 C60 H60 109.5 . .
C59 C60 H61 109.5 . .
H59 C60 H61 109.5 . .
H60 C60 H61 109.5 . .
C59 C61 H62 109.5 . .
C59 C61 H63 109.5 . .
H62 C61 H63 109.5 . .
C59 C61 H64 109.5 . .
H62 C61 H64 109.5 . .
H63 C61 H64 109.5 . .
C59 C62 H65 109.5 . .
C59 C62 H66 109.5 . .
H65 C62 H66 109.5 . .
C59 C62 H67 109.5 . .
H65 C62 H67 109.5 . .
H66 C62 H67 109.5 . .
C1 N1 C4 104.6(4) . .
C1 N1 Ni1 127.1(3) . .
C4 N1 Ni1 128.1(3) . .
C6 N2 C9 103.9(3) . .
C6 N2 Ni1 122.7(3) . .
C9 N2 Ni1 133.4(3) . .
C14 N3 C11 103.5(3) . .
C14 N3 Ni1 122.9(3) . .
C11 N3 Ni1 133.5(3) . .
C19 N4 C16 105.5(3) . .
C19 N4 Ni1 126.5(3) . .
C16 N4 Ni1 127.9(3) . .
N2 Ni1 N3 85.28(15) . .
N2 Ni1 N4 177.25(15) . .
N3 Ni1 N4 92.03(15) . .
N2 Ni1 N1 92.10(15) . .
N3 Ni1 N1 175.39(14) . .
N4 Ni1 N1 90.62(15) . .
O3 N5 O2 73.8(10) . .
O3 N5 O1 75.6(10) . .
O2 N5 O1 119.9(5) . .
O3 N5 O4 131.5(11) . .
O2 N5 O4 68.9(7) . .
O1 N5 O4 97.3(7) . .
O3 N5 C20 118.5(9) . .
O2 N5 C20 122.5(5) . .
O1 N5 C20 117.5(4) . .
O4 N5 C20 107.4(7) . .
C27 C67 H68 109.5 . .
C27 C67 H69 109.5 . .
H68 C67 H69 109.5 . .
C27 C67 H70 109.5 . .
H68 C67 H70 109.5 . .
H69 C67 H70 109.5 . .
C27 C68 H71 109.5 . .
C27 C68 H72 109.5 . .
H71 C68 H72 109.5 . .
C27 C68 H73 109.5 . .
H71 C68 H73 109.5 . .
H72 C68 H73 109.5 . .
C27 C69 H74 109.5 . .
C27 C69 H75 109.5 . .
H74 C69 H75 109.5 . .
C27 C69 H76 109.5 . .
H74 C69 H76 109.5 . .
H75 C69 H76 109.5 . .
C27 C28 H77 109.5 . .
C27 C28 H78 109.5 . .
H77 C28 H78 109.5 . .
C27 C28 H79 109.5 . .
H77 C28 H79 109.5 . .
H78 C28 H79 109.5 . .
C27 C29 H80 109.5 . .
C27 C29 H81 109.5 . .
H80 C29 H81 109.5 . .
C27 C29 H82 109.5 . .
H80 C29 H82 109.5 . .
H81 C29 H82 109.5 . .
C27 C30 H83 109.5 . .
C27 C30 H84 109.5 . .
H83 C30 H84 109.5 . .
C27 C30 H85 109.5 . .
H83 C30 H85 109.5 . .
H84 C30 H85 109.5 . .
C41 C42 H86 109.5 . .
C41 C42 H87 109.5 . .
H86 C42 H87 109.5 . .
C41 C42 H88 109.5 . .
H86 C42 H88 109.5 . .
H87 C42 H88 109.5 . .
C41 C43 H89 109.5 . .
C41 C43 H90 109.5 . .
H89 C43 H90 109.5 . .
C41 C43 H91 109.5 . .
H89 C43 H91 109.5 . .
H90 C43 H91 109.5 . .
C41 C44 H92 109.5 . .
C41 C44 H93 109.5 . .
H92 C44 H93 109.5 . .
C41 C44 H94 109.5 . .
H92 C44 H94 109.5 . .
H93 C44 H94 109.5 . .
C41 C70 H95 109.5 . .
C41 C70 H96 109.5 . .
H95 C70 H96 109.5 . .
C41 C70 H97 109.5 . .
H95 C70 H97 109.5 . .
H96 C70 H97 109.5 . .
C41 C71 H98 109.5 . .
C41 C71 H99 109.5 . .
H98 C71 H99 109.5 . .
C41 C71 H100 109.5 . .
H98 C71 H100 109.5 . .
H99 C71 H100 109.5 . .
C41 C72 H101 109.5 . .
C41 C72 H102 109.5 . .
H101 C72 H102 109.5 . .
C41 C72 H103 109.5 . .
H101 C72 H103 109.5 . .
H102 C72 H103 109.5 . .
Cl4 C74 Cl5 115.1(16) . .
Cl4 C74 Cl6 110(2) . .
Cl5 C74 Cl6 108.0(16) . .
Cl4 C74 H104 107.9 . .
Cl5 C74 H104 107.9 . .
Cl6 C74 H104 107.9 . .
Cl12 C75 Cl13 112(3) . .
Cl12 C75 Cl11 110(3) . .
Cl13 C75 Cl11 105(3) . .
Cl12 C75 H105 109.9 . .
Cl13 C75 H105 109.9 . .
Cl11 C75 H105 109.9 . .
Cl3 C73 Cl2 109.2(5) . .
Cl3 C73 Cl1 113.3(5) . .
Cl2 C73 Cl1 107.0(4) . .
Cl14 C76 Cl16 109(2) . .
Cl14 C76 Cl15 107(2) . .
Cl16 C76 Cl15 117(2) . .
C77 Cl18 Cl19 40.9(6) . 4
C77 Cl19 Cl19 83.3(14) 4 4
C77 Cl19 C77 41.1(16) 4 .
Cl19 Cl19 C77 43.5(7) 4 .
C77 Cl19 Cl18 73.0(14) 4 4
Cl19 Cl19 Cl18 137.3(14) 4 4
C77 Cl19 Cl18 101.6(10) . 4
Cl20 Cl20 C77 83(3) 4 .
Cl20 Cl20 C77 83(3) 4 4
C77 Cl20 C77 39.0(13) . 4
Cl19 C77 C77 95.3(14) 4 4
Cl19 C77 Cl20 160(2) 4 .
C77 C77 Cl20 70.5(11) 4 .
Cl19 C77 Cl20 166(2) 4 4
C77 C77 Cl20 70.5(11) 4 4
Cl20 C77 Cl20 13.6(15) . 4
Cl19 C77 Cl19 53.2(16) 4 .
C77 C77 Cl19 43.6(7) 4 .
Cl20 C77 Cl19 114.1(13) . .
Cl20 C77 Cl19 112.9(15) 4 .
Cl19 C77 Cl18 66.1(15) 4 .
C77 C77 Cl18 130(3) 4 .
Cl20 C77 Cl18 112.1(13) . .
Cl20 C77 Cl18 123.1(14) 4 .
Cl19 C77 Cl18 110.5(12) . .
Cl25 Cl25 C79 90.2(15) 4 .
Cl26 Cl26 C79 101.2(14) 4 .
Cl24 C79 Cl25 108.4(19) . .
Cl24 C79 Cl26 106.4(18) . .
Cl25 C79 Cl26 110.0(17) . .

loop_
_geom_bond_atom_site_label_1
_geom_bond_atom_site_label_2
_geom_bond_distance
_geom_bond_site_symmetry_2
C1 N1 1.367(5) .
C1 C20 1.390(6) .
C1 C2 1.444(7) .
C2 C3 1.352(6) .
C2 H1 0.9500 .
C3 C4 1.421(6) .
C3 H2 0.9500 .
C4 C5 1.373(6) .
C4 N1 1.404(6) .
C5 C6 1.394(6) .
C5 C21 1.499(6) .
C6 N2 1.338(6) .
C6 C7 1.421(6) .
C7 C8 1.352(6) .
C7 C26 1.503(6) .
C8 C9 1.454(6) .
C8 H3 0.9500 .
C9 C10 1.381(6) .
C9 N2 1.402(5) .
C10 C11 1.399(5) .
C10 C35 1.502(5) .
C11 N3 1.399(5) .
C11 C12 1.450(6) .
C12 C13 1.375(5) .
C12 H106 0.9500 .
C13 C14 1.422(6) .
C13 C49 1.478(6) .
C14 N3 1.344(5) .
C14 C15 1.397(5) .
C15 C16 1.373(6) .
C15 C54 1.496(6) .
C16 N4 1.399(6) .
C16 C17 1.441(6) .
C17 C18 1.344(7) .
C17 H5 0.9500 .
C18 C19 1.444(6) .
C18 H6 0.9500 .
C19 N4 1.377(6) .
C19 C20 1.377(7) .
C20 N5 1.485(6) .
C21 C22 1.363(6) .
C21 C26 1.429(6) .
C22 C23 1.400(6) .
C22 H7 0.9500 .
C23 C24 1.392(7) .
C23 C27 1.545(6) .
C24 C25 1.386(7) .
C24 H8 0.9500 .
C25 C26 1.397(6) .
C25 C31 1.556(7) .
C27 C30 1.464(11) .
C27 C28 1.522(11) .
C27 C67 1.522(11) .
C27 C29 1.525(12) .
C27 C68 1.551(13) .
C27 C69 1.580(14) .
C31 C34 1.496(11) .
C31 C33 1.550(10) .
C31 C32 1.562(7) .
C32 H32 0.9800 .
C32 H33 0.9800 .
C32 H34 0.9800 .
C33 H35 0.9800 .
C33 H36 0.9800 .
C33 H37 0.9800 .
C34 H38 0.9800 .
C34 H39 0.9800 .
C34 H40 0.9800 .
C35 C36 1.392(5) .
C35 C40 1.395(5) .
C36 C37 1.403(5) .
C36 H18 0.9500 .
C37 C38 1.399(6) .
C37 C41 1.533(5) .
C38 C39 1.398(6) .
C38 H19 0.9500 .
C39 C40 1.389(6) .
C39 C45 1.536(6) .
C40 H20 0.9500 .
C41 C72 1.499(17) .
C41 C43 1.511(9) .
C41 C44 1.530(8) .
C41 C42 1.552(9) .
C41 C71 1.575(17) .
C41 C70 1.587(16) .
C45 C47 1.505(8) .
C45 C48 1.511(8) .
C45 C46 1.540(7) .
C46 H41 0.9800 .
C46 H42 0.9800 .
C46 H43 0.9800 .
C47 H44 0.9800 .
C47 H45 0.9800 .
C47 H46 0.9800 .
C48 H47 0.9800 .
C48 H48 0.9800 .
C48 H49 0.9800 .
C49 C51 1.396(6) .
C49 C54 1.436(6) .
C50 C52 1.388(6) .
C50 C51 1.424(6) .
C50 H30 0.9500 .
C51 C55 1.533(6) .
C52 C53 1.412(6) .
C52 C59 1.538(6) .
C53 C54 1.373(6) .
C53 H31 0.9500 .
C55 C56 1.536(5) .
C55 C58 1.536(6) .
C55 C57 1.542(5) .
C56 H50 0.9800 .
C56 H51 0.9800 .
C56 H52 0.9800 .
C57 H53 0.9800 .
C57 H54 0.9800 .
C57 H55 0.9800 .
C58 H56 0.9800 .
C58 H57 0.9800 .
C58 H58 0.9800 .
C59 C61 1.538(7) .
C59 C60 1.540(8) .
C59 C62 1.539(7) .
C60 H59 0.9800 .
C60 H60 0.9800 .
C60 H61 0.9800 .
C61 H62 0.9800 .
C61 H63 0.9800 .
C61 H64 0.9800 .
C62 H65 0.9800 .
C62 H66 0.9800 .
C62 H67 0.9800 .
N1 Ni1 1.978(4) .
N2 Ni1 1.889(3) .
N3 Ni1 1.895(4) .
N4 Ni1 1.971(4) .
N5 O3 1.056(14) .
N5 O2 1.210(6) .
N5 O1 1.287(7) .
N5 O4 1.355(14) .
C67 H68 0.9800 .
C67 H69 0.9800 .
C67 H70 0.9800 .
C68 H71 0.9800 .
C68 H72 0.9800 .
C68 H73 0.9800 .
C69 H74 0.9800 .
C69 H75 0.9800 .
C69 H76 0.9800 .
C28 H77 0.9800 .
C28 H78 0.9800 .
C28 H79 0.9800 .
C29 H80 0.9800 .
C29 H81 0.9800 .
C29 H82 0.9800 .
C30 H83 0.9800 .
C30 H84 0.9800 .
C30 H85 0.9800 .
C42 H86 0.9800 .
C42 H87 0.9800 .
C42 H88 0.9800 .
C43 H89 0.9800 .
C43 H90 0.9800 .
C43 H91 0.9800 .
C44 H92 0.9800 .
C44 H93 0.9800 .
C44 H94 0.9800 .
C70 H95 0.9800 .
C70 H96 0.9800 .
C70 H97 0.9800 .
C71 H98 0.9800 .
C71 H99 0.9800 .
C71 H100 0.9800 .
C72 H101 0.9800 .
C72 H102 0.9800 .
C72 H103 0.9800 .
Cl4 C74 1.71(3) .
Cl5 C74 1.74(4) .
Cl6 C74 1.76(3) .
C74 H104 1.0000 .
Cl11 C75 1.79(5) .
Cl12 C75 1.68(7) .
Cl13 C75 1.72(6) .
C75 H105 1.0000 .
Cl1 C73 1.778(9) .
Cl2 C73 1.760(8) .
Cl3 C73 1.749(8) .
Cl14 C76 1.70(4) .
Cl15 C76 1.81(5) .
Cl16 C76 1.77(4) .
Cl18 C77 1.759(18) .
Cl18 Cl19 1.68(3) 4
Cl19 C77 1.203(19) 4
Cl19 Cl19 1.40(3) 4
Cl19 C77 1.737(17) .
Cl19 Cl18 1.68(3) 4
Cl20 Cl20 0.40(4) 4
Cl20 C77 1.715(18) .
Cl20 C77 1.72(2) 4
C77 Cl19 1.203(19) 4
C77 C77 1.15(4) 4
C77 Cl20 1.72(2) 4
Cl24 C79 1.69(3) .
Cl25 Cl25 1.40(3) 4
Cl25 C79 1.70(2) .
Cl26 Cl26 1.48(4) 4
Cl26 C79 1.73(2) .

loop_
_geom_torsion_atom_site_label_1
_geom_torsion_atom_site_label_2
_geom_torsion_atom_site_label_3
_geom_torsion_atom_site_label_4
_geom_torsion
_geom_torsion_site_symmetry_1
_geom_torsion_site_symmetry_4
N1 C1 C2 C3 -2.2(5) . .
C20 C1 C2 C3 175.0(5) . .
C1 C2 C3 C4 1.0(5) . .
C2 C3 C4 C5 173.4(5) . .
C2 C3 C4 N1 0.5(5) . .
N1 C4 C5 C6 9.4(6) . .
C3 C4 C5 C6 -162.8(4) . .
N1 C4 C5 C21 178.0(4) . .
C3 C4 C5 C21 5.8(8) . .
C4 C5 C6 N2 -5.8(7) . .
C21 C5 C6 N2 -177.1(4) . .
C4 C5 C6 C7 163.7(4) . .
C21 C5 C6 C7 -7.7(5) . .
N2 C6 C7 C8 0.6(5) . .
C5 C6 C7 C8 -170.9(4) . .
N2 C6 C7 C26 178.1(4) . .
C5 C6 C7 C26 6.5(5) . .
C6 C7 C8 C9 -2.2(5) . .
C26 C7 C8 C9 -177.6(7) . .
C7 C8 C9 C10 -177.9(4) . .
C7 C8 C9 N2 3.1(5) . .
N2 C9 C10 C11 -5.6(6) . .
C8 C9 C10 C11 175.6(4) . .
N2 C9 C10 C35 173.8(4) . .
C8 C9 C10 C35 -5.1(6) . .
C9 C10 C11 N3 3.0(6) . .
C35 C10 C11 N3 -176.3(3) . .
C9 C10 C11 C12 -172.4(4) . .
C35 C10 C11 C12 8.3(6) . .
N3 C11 C12 C13 -0.8(4) . .
C10 C11 C12 C13 175.1(4) . .
C11 C12 C13 C14 -0.2(4) . .
C11 C12 C13 C49 178.9(6) . .
C12 C13 C14 N3 1.2(4) . .
C49 C13 C14 N3 -178.3(3) . .
C12 C13 C14 C15 178.5(3) . .
C49 C13 C14 C15 -1.0(4) . .
N3 C14 C15 C16 11.0(6) . .
C13 C14 C15 C16 -165.7(4) . .
N3 C14 C15 C54 -178.8(4) . .
C13 C14 C15 C54 4.5(4) . .
C14 C15 C16 N4 -5.3(6) . .
C54 C15 C16 N4 -172.1(4) . .
C14 C15 C16 C17 163.3(4) . .
C54 C15 C16 C17 -3.6(7) . .
C15 C16 C17 C18 -168.3(4) . .
N4 C16 C17 C18 1.4(5) . .
C16 C17 C18 C19 -0.9(5) . .
C17 C18 C19 N4 0.1(5) . .
C17 C18 C19 C20 -177.2(5) . .
N4 C19 C20 C1 -7.0(8) . .
C18 C19 C20 C1 170.0(5) . .
N4 C19 C20 N5 173.2(4) . .
C18 C19 C20 N5 -9.8(7) . .
N1 C1 C20 C19 4.2(7) . .
C2 C1 C20 C19 -172.8(5) . .
N1 C1 C20 N5 -176.0(4) . .
C2 C1 C20 N5 7.0(7) . .
C4 C5 C21 C22 18.5(8) . .
C6 C5 C21 C22 -171.5(4) . .
C4 C5 C21 C26 -164.1(5) . .
C6 C5 C21 C26 5.9(5) . .
C26 C21 C22 C23 2.2(7) . .
C5 C21 C22 C23 179.3(4) . .
C21 C22 C23 C24 0.4(7) . .
C21 C22 C23 C27 -178.3(4) . .
C22 C23 C24 C25 -2.9(8) . .
C27 C23 C24 C25 175.9(5) . .
C23 C24 C25 C26 2.5(8) . .
C23 C24 C25 C31 -178.8(6) . .
C24 C25 C26 C21 0.3(7) . .
C31 C25 C26 C21 -178.4(5) . .
C24 C25 C26 C7 -177.3(5) . .
C31 C25 C26 C7 4.0(9) . .
C22 C21 C26 C25 -2.6(7) . .
C5 C21 C26 C25 179.7(4) . .
C22 C21 C26 C7 175.6(4) . .
C5 C21 C26 C7 -2.1(5) . .
C8 C7 C26 C25 -9.2(12) . .
C6 C7 C26 C25 175.4(5) . .
C8 C7 C26 C21 173.0(7) . .
C6 C7 C26 C21 -2.4(5) . .
C24 C23 C27 C30 -55.4(8) . .
C22 C23 C27 C30 123.4(7) . .
C24 C23 C27 C28 63.0(7) . .
C22 C23 C27 C28 -118.2(6) . .
C24 C23 C27 C67 2.8(8) . .
C22 C23 C27 C67 -178.4(7) . .
C24 C23 C27 C29 179.9(7) . .
C22 C23 C27 C29 -1.4(9) . .
C24 C23 C27 C68 123.2(7) . .
C22 C23 C27 C68 -58.1(8) . .
C24 C23 C27 C69 -117.9(7) . .
C22 C23 C27 C69 60.9(7) . .
C24 C25 C31 C34 -118.4(6) . .
C26 C25 C31 C34 60.2(7) . .
C24 C25 C31 C33 117.4(6) . .
C26 C25 C31 C33 -64.0(8) . .
C24 C25 C31 C32 2.6(9) . .
C26 C25 C31 C32 -178.8(6) . .
C9 C10 C35 C36 53.1(5) . .
C11 C10 C35 C36 -127.6(4) . .
C9 C10 C35 C40 -123.1(4) . .
C11 C10 C35 C40 56.2(5) . .
C40 C35 C36 C37 2.8(6) . .
C10 C35 C36 C37 -173.4(4) . .
C35 C36 C37 C38 -1.7(6) . .
C35 C36 C37 C41 175.5(4) . .
C36 C37 C38 C39 -0.9(6) . .
C41 C37 C38 C39 -178.1(4) . .
C37 C38 C39 C40 2.3(6) . .
C37 C38 C39 C45 179.8(4) . .
C38 C39 C40 C35 -1.1(6) . .
C45 C39 C40 C35 -178.6(4) . .
C36 C35 C40 C39 -1.3(6) . .
C10 C35 C40 C39 175.0(4) . .
C38 C37 C41 C72 125.2(9) . .
C36 C37 C41 C72 -52.0(9) . .
C38 C37 C41 C43 -52.5(6) . .
C36 C37 C41 C43 130.4(5) . .
C38 C37 C41 C44 -175.0(5) . .
C36 C37 C41 C44 7.9(6) . .
C38 C37 C41 C42 68.0(5) . .
C36 C37 C41 C42 -109.2(5) . .
C38 C37 C41 C71 -0.8(10) . .
C36 C37 C41 C71 -178.0(9) . .
C38 C37 C41 C70 -116.0(7) . .
C36 C37 C41 C70 66.9(7) . .
C40 C39 C45 C47 -132.9(5) . .
C38 C39 C45 C47 49.7(6) . .
C40 C39 C45 C48 -9.9(7) . .
C38 C39 C45 C48 172.7(5) . .
C40 C39 C45 C46 109.5(5) . .
C38 C39 C45 C46 -68.0(6) . .
C12 C13 C49 C51 -4.4(9) . .
C14 C13 C49 C51 174.7(4) . .
C12 C13 C49 C54 177.8(6) . .
C14 C13 C49 C54 -3.1(4) . .
C54 C49 C51 C50 -5.7(5) . .
C13 C49 C51 C50 176.8(4) . .
C54 C49 C51 C55 172.6(3) . .
C13 C49 C51 C55 -5.0(6) . .
C52 C50 C51 C49 -0.3(6) . .
C52 C50 C51 C55 -178.7(4) . .
C51 C50 C52 C53 4.4(6) . .
C51 C50 C52 C59 -173.6(4) . .
C50 C52 C53 C54 -2.2(6) . .
C59 C52 C53 C54 175.9(4) . .
C52 C53 C54 C49 -3.9(6) . .
C52 C53 C54 C15 176.6(4) . .
C51 C49 C54 C53 8.1(5) . .
C13 C49 C54 C53 -173.8(3) . .
C51 C49 C54 C15 -172.3(3) . .
C13 C49 C54 C15 5.8(4) . .
C16 C15 C54 C53 -18.5(7) . .
C14 C15 C54 C53 173.2(4) . .
C16 C15 C54 C49 161.9(4) . .
C14 C15 C54 C49 -6.4(4) . .
C49 C51 C55 C56 -58.1(5) . .
C50 C51 C55 C56 120.1(4) . .
C49 C51 C55 C58 -176.7(4) . .
C50 C51 C55 C58 1.5(5) . .
C49 C51 C55 C57 62.8(5) . .
C50 C51 C55 C57 -119.0(4) . .
C50 C52 C59 C61 -120.2(5) . .
C53 C52 C59 C61 61.8(6) . .
C50 C52 C59 C60 0.8(6) . .
C53 C52 C59 C60 -177.2(4) . .
C50 C52 C59 C62 120.2(4) . .
C53 C52 C59 C62 -57.8(5) . .
C20 C1 N1 C4 -174.9(4) . .
C2 C1 N1 C4 2.5(5) . .
C20 C1 N1 Ni1 10.0(6) . .
C2 C1 N1 Ni1 -172.6(3) . .
C5 C4 N1 C1 -175.3(4) . .
C3 C4 N1 C1 -1.8(4) . .
C5 C4 N1 Ni1 -0.3(6) . .
C3 C4 N1 Ni1 173.2(3) . .
C5 C6 N2 C9 170.6(5) . .
C7 C6 N2 C9 1.3(5) . .
C5 C6 N2 Ni1 -7.5(7) . .
C7 C6 N2 Ni1 -176.9(3) . .
C10 C9 N2 C6 178.4(4) . .
C8 C9 N2 C6 -2.6(5) . .
C10 C9 N2 Ni1 -3.8(6) . .
C8 C9 N2 Ni1 175.2(3) . .
C15 C14 N3 C11 -178.3(4) . .
C13 C14 N3 C11 -1.6(4) . .
C15 C14 N3 Ni1 -1.7(6) . .
C13 C14 N3 Ni1 175.0(3) . .
C10 C11 N3 C14 -174.7(4) . .
C12 C11 N3 C14 1.5(4) . .
C10 C11 N3 Ni1 9.3(6) . .
C12 C11 N3 Ni1 -174.6(3) . .
C20 C19 N4 C16 178.2(4) . .
C18 C19 N4 C16 0.8(5) . .
C20 C19 N4 Ni1 -4.7(6) . .
C18 C19 N4 Ni1 177.9(3) . .
C15 C16 N4 C19 169.1(4) . .
C17 C16 N4 C19 -1.3(4) . .
C15 C16 N4 Ni1 -7.9(6) . .
C17 C16 N4 Ni1 -178.4(3) . .
C6 N2 Ni1 N3 -172.0(3) . .
C9 N2 Ni1 N3 10.5(4) . .
C6 N2 Ni1 N4 -160(3) . .
C9 N2 Ni1 N4 23(3) . .
C6 N2 Ni1 N1 11.8(3) . .
C9 N2 Ni1 N1 -165.7(4) . .
C14 N3 Ni1 N2 171.3(3) . .
C11 N3 Ni1 N2 -13.2(4) . .
C14 N3 Ni1 N4 -8.1(3) . .
C11 N3 Ni1 N4 167.4(4) . .
C14 N3 Ni1 N1 -133.1(17) . .
C11 N3 Ni1 N1 42.3(19) . .
C19 N4 Ni1 N2 -176(3) . .
C16 N4 Ni1 N2 1(3) . .
C19 N4 Ni1 N3 -163.5(3) . .
C16 N4 Ni1 N3 12.9(3) . .
C19 N4 Ni1 N1 12.7(3) . .
C16 N4 Ni1 N1 -170.9(3) . .
C1 N1 Ni1 N2 165.1(3) . .
C4 N1 Ni1 N2 -8.9(3) . .
C1 N1 Ni1 N3 109.7(17) . .
C4 N1 Ni1 N3 -64.2(19) . .
C1 N1 Ni1 N4 -15.3(3) . .
C4 N1 Ni1 N4 170.7(3) . .
C19 C20 N5 O3 -138.9(12) . .
C1 C20 N5 O3 41.3(13) . .
C19 C20 N5 O2 132.8(6) . .
C1 C20 N5 O2 -47.0(8) . .
C19 C20 N5 O1 -51.0(7) . .
C1 C20 N5 O1 129.2(5) . .
C19 C20 N5 O4 57.2(8) . .
C1 C20 N5 O4 -122.6(7) . .
Cl20 Cl20 C77 Cl19 -133(8) 4 4
C77 Cl20 C77 Cl19 -46(5) 4 4
Cl20 Cl20 C77 C77 -87(7) 4 4
C77 Cl20 C77 Cl20 87(7) 4 4
Cl20 Cl20 C77 Cl19 -88(7) 4 .
C77 Cl20 C77 Cl19 -0.2(15) 4 .
Cl20 Cl20 C77 Cl18 146(7) 4 .
C77 Cl20 C77 Cl18 -127(3) 4 .
C77 Cl19 C77 Cl19 163(4) 4 4
Cl18 Cl19 C77 Cl19 -151(2) 4 4
Cl19 Cl19 C77 C77 -163(4) 4 4
Cl18 Cl19 C77 C77 46(3) 4 4
C77 Cl19 C77 Cl20 0(2) 4 .
Cl19 Cl19 C77 Cl20 -162(3) 4 .
Cl18 Cl19 C77 Cl20 46.7(19) 4 .
C77 Cl19 C77 Cl20 -14.4(18) 4 4
Cl19 Cl19 C77 Cl20 -177(3) 4 4
Cl18 Cl19 C77 Cl20 32.0(19) 4 4
C77 Cl19 C77 Cl18 128(4) 4 .
Cl19 Cl19 C77 Cl18 -35.0(17) 4 .
Cl18 Cl19 C77 Cl18 174.1(12) 4 .
Cl19 Cl18 C77 C77 75.9(12) 4 4
Cl19 Cl18 C77 Cl20 159(2) 4 .
Cl19 Cl18 C77 Cl20 168(3) 4 4
Cl19 Cl18 C77 Cl19 30.2(13) 4 .
Cl25 Cl25 C79 Cl24 -155(2) 4 .
Cl25 Cl25 C79 Cl26 89(2) 4 .
Cl26 Cl26 C79 Cl24 172.9(19) 4 .
Cl26 Cl26 C79 Cl25 -70(3) 4 .
